data_7032870
loop_
_publ_author_name
'Dutta, Ranjan'
'Akhuli, Bidyut'
'Ghosh, Pradyut'

_publ_section_title
;
 Encapsulation of [(SO4)4(H2O)12](8-) clusters in a metal organic
 framework of pyridyl functionalized cyanuric acid based tris-urea.
;
_journal_issue 34
_journal_name_full 'Dalton transactions (Cambridge, England : 2003)'
_journal_page_first 15075
_journal_page_last 15078
_journal_paper_doi 10.1039/c4dt02877e
_journal_volume 44
_journal_year 2015
_chemical_formula_sum 'C54 H60 Mg N24 O28 S'
_chemical_formula_weight 1549.63
_chemical_name_systematic
; 
 ? 
;
_space_group_IT_number 2
_symmetry_cell_setting triclinic
_symmetry_space_group_name_Hall '-P 1'
_symmetry_space_group_name_H-M 'P -1'
_atom_sites_solution_hydrogens geom
_atom_sites_solution_primary direct
_atom_sites_solution_secondary difmap
_audit_creation_method SHELXL-97
_cell_angle_alpha 66.933(2)
_cell_angle_beta 69.943(2)
_cell_angle_gamma 68.825(2)
_cell_formula_units_Z 1
_cell_length_a 12.4885(8)
_cell_length_b 12.5016(9)
_cell_length_c 12.9772(9)
_cell_measurement_reflns_used 3257
_cell_measurement_temperature 150(2)
_cell_measurement_theta_max 24.47
_cell_measurement_theta_min 2.21
_cell_volume 1689.6(2)
_computing_cell_refinement 'Bruker SAINT'
_computing_data_collection 'Bruker APEX2'
_computing_data_reduction 'Bruker SAINT'
_computing_molecular_graphics 'MERCURY 2.3'
_computing_publication_material 'ORTEP 3V.2'
_computing_structure_refinement 'SHELXL-97 (Sheldrick, 2008)'
_computing_structure_solution 'SHELXS-97 (Sheldrick, 2008)'
_diffrn_ambient_temperature 150(2)
_diffrn_measured_fraction_theta_full 0.998
_diffrn_measured_fraction_theta_max 0.998
_diffrn_measurement_device_type 'Bruker APEX-II CCD'
_diffrn_measurement_method '\f and \w scans'
_diffrn_radiation_monochromator graphite
_diffrn_radiation_source 'fine-focus sealed tube'
_diffrn_radiation_type MoK\a
_diffrn_radiation_wavelength 0.71073
_diffrn_reflns_av_R_equivalents 0.0390
_diffrn_reflns_av_sigmaI/netI 0.0485
_diffrn_reflns_limit_h_max 14
_diffrn_reflns_limit_h_min -14
_diffrn_reflns_limit_k_max 14
_diffrn_reflns_limit_k_min -14
_diffrn_reflns_limit_l_max 15
_diffrn_reflns_limit_l_min -15
_diffrn_reflns_number 16382
_diffrn_reflns_theta_full 25.00
_diffrn_reflns_theta_max 25.00
_diffrn_reflns_theta_min 1.75
_exptl_absorpt_coefficient_mu 0.162
_exptl_absorpt_correction_T_max 0.9840
_exptl_absorpt_correction_T_min 0.9683
_exptl_absorpt_correction_type multi-scan
_exptl_absorpt_process_details SADABS
_exptl_crystal_colour PINK
_exptl_crystal_density_diffrn 1.523
_exptl_crystal_density_method 'not measured'
_exptl_crystal_description BLOCK
_exptl_crystal_F_000 804
_exptl_crystal_size_max 0.20
_exptl_crystal_size_mid 0.12
_exptl_crystal_size_min 0.10
_refine_diff_density_max 0.697
_refine_diff_density_min -1.223
_refine_diff_density_rms 0.132
_refine_ls_extinction_method none
_refine_ls_goodness_of_fit_ref 1.654
_refine_ls_hydrogen_treatment mixed
_refine_ls_matrix_type full
_refine_ls_number_parameters 490
_refine_ls_number_reflns 5952
_refine_ls_number_restraints 0
_refine_ls_restrained_S_all 1.654
_refine_ls_R_factor_all 0.1000
_refine_ls_R_factor_gt 0.0769
_refine_ls_shift/su_max 0.087
_refine_ls_shift/su_mean 0.014
_refine_ls_structure_factor_coef Fsqd
_refine_ls_weighting_details 'calc w=1/[\s^2^(Fo^2^)+(0.1000P)^2^+0.5000P] where P=(Fo^2^+2Fc^2^)/3'
_refine_ls_weighting_scheme calc
_refine_ls_wR_factor_gt 0.2351
_refine_ls_wR_factor_ref 0.2593
_reflns_number_gt 4435
_reflns_number_total 5952
_reflns_threshold_expression >2sigma(I)
_cod_data_source_file c4dt02877e2.cif
_cod_data_source_block Complex2
_cod_depositor_comments
;
The following automatic conversions were performed:

'_symmetry_cell_setting' value 'Triclinic' changed to 'triclinic'
according to
/usr/data/users/saulius/crontab/automatic-downloads/rss-feeds/RSC/lib/dictionaries/cif_core.dic
dictionary named 'cif_core.dic' version 2.4.2 from
2011-04-26.

'_exptl_absorpt_correction_type' value 'MULTI-SCAN'
changed to 'multi-scan' according to
/usr/data/users/saulius/crontab/automatic-downloads/rss-feeds/RSC/lib/dictionaries/cif_core.dic
dictionary named 'cif_core.dic' version 2.4.2 from 2011-04-26.

Automatic conversion script
Id: cif_fix_values 2827 2014-09-09 07:05:25Z andrius 

 Adding full bibliography for 7032869--7032870.cif.
;
_cod_original_sg_symbol_H-M 'P-1   '
_cod_database_code 7032870

loop_
_symmetry_equiv_pos_as_xyz
'x, y, z'
'-x, -y, -z'

loop_
_atom_site_label
_atom_site_type_symbol
_atom_site_fract_x
_atom_site_fract_y
_atom_site_fract_z
_atom_site_U_iso_or_equiv
_atom_site_adp_type
_atom_site_occupancy
_atom_site_symmetry_multiplicity
_atom_site_calc_flag
_atom_site_refinement_flags
S1 S 0.5000 0.5000 0.5000 0.0137(4) Uani 1 2 d S
Mg1 Mg 1.0000 1.0000 0.0000 0.0153(5) Uani 1 2 d S
O12 O 0.9730(3) 0.9184(3) 0.1781(2) 0.0194(7) Uani 1 1 d .
O13 O 0.8735(3) 0.9358(3) -0.0047(3) 0.0212(7) Uani 1 1 d .
O3 O 0.3184(3) 0.5234(3) 0.1523(3) 0.0286(8) Uani 1 1 d .
O1 O 0.1425(3) 0.3395(3) 0.5185(3) 0.0289(8) Uani 1 1 d .
O6 O 0.1990(3) 0.1958(3) 0.7775(3) 0.0286(8) Uani 1 1 d .
O2 O 0.5045(3) 0.1477(3) 0.3459(3) 0.0327(8) Uani 1 1 d .
O11 O 0.8686(3) 1.1592(3) 0.0141(3) 0.0249(7) Uani 1 1 d .
O4 O 0.2009(3) 0.7858(3) 0.1938(3) 0.0266(8) Uani 1 1 d .
O5 O 0.7621(3) 0.2106(4) 0.2106(3) 0.0558(13) Uani 1 1 d .
O7 O 0.4433(5) 0.4512(5) 0.4487(5) 0.0869(17) Uani 1 1 d .
O8 O 0.6266(5) 0.4621(5) 0.4643(5) 0.0856(17) Uani 1 1 d .
O9 O 0.4567(5) 0.6351(5) 0.4559(5) 0.0876(17) Uani 1 1 d .
N3 N 0.3222(3) 0.2387(3) 0.4341(3) 0.0202(8) Uani 1 1 d .
N1 N 0.2262(3) 0.4333(3) 0.3353(3) 0.0195(8) Uani 1 1 d .
N5 N 0.3844(3) 0.7346(4) 0.2278(3) 0.0260(9) Uani 1 1 d .
H5 H 0.4210 0.7049 0.2822 0.031 Uiso 1 1 calc R
N8 N 0.7219(3) 0.2356(4) 0.3862(3) 0.0248(9) Uani 1 1 d .
H8 H 0.6909 0.2879 0.4230 0.030 Uiso 1 1 calc R
N10 N 0.3577(3) 0.2472(3) 0.6418(3) 0.0222(8) Uani 1 1 d .
H10 H 0.3995 0.2984 0.6094 0.027 Uiso 1 1 calc R
N11 N 0.2231(3) 0.3842(3) 0.7300(3) 0.0252(9) Uani 1 1 d .
H11 H 0.2746 0.4254 0.6956 0.030 Uiso 1 1 calc R
N2 N 0.4127(3) 0.3347(3) 0.2449(3) 0.0201(8) Uani 1 1 d .
N4 N 0.2413(3) 0.6484(3) 0.3620(3) 0.0230(9) Uani 1 1 d .
H4 H 0.2888 0.6181 0.4071 0.028 Uiso 1 1 calc R
N7 N 0.6257(3) 0.3759(4) 0.2479(3) 0.0275(9) Uani 1 1 d .
H7 H 0.5970 0.4207 0.2924 0.033 Uiso 1 1 calc R
N9 N 0.8045(4) -0.0318(4) 0.6235(4) 0.0364(11) Uani 1 1 d .
N12 N -0.0193(4) 0.6291(4) 0.8119(4) 0.0390(11) Uani 1 1 d .
N6 N 0.6385(4) 0.7798(5) -0.0160(5) 0.0507(13) Uani 1 1 d .
O14 O 0.1023(3) 0.1328(3) 0.1766(3) 0.0333(8) Uani 1 1 d .
C21 C 0.3987(4) 0.1362(4) 0.6114(4) 0.0221(10) Uani 1 1 d .
H21A H 0.3949 0.0685 0.6814 0.027 Uiso 1 1 calc R
H21B H 0.4806 0.1263 0.5690 0.027 Uiso 1 1 calc R
C16 C 0.8799(4) 0.0466(4) 0.3844(4) 0.0240(10) Uani 1 1 d .
H16 H 0.9068 0.0727 0.3047 0.029 Uiso 1 1 calc R
C3 C 0.3186(4) 0.4366(4) 0.2376(4) 0.0208(10) Uani 1 1 d .
C2 C 0.4197(4) 0.2344(4) 0.3417(4) 0.0225(10) Uani 1 1 d .
C15 C 0.7853(4) 0.1206(4) 0.4413(4) 0.0222(10) Uani 1 1 d .
C6 C 0.2706(4) 0.7260(4) 0.2571(4) 0.0204(10) Uani 1 1 d .
C20 C 0.3271(4) 0.1346(4) 0.5398(4) 0.0241(10) Uani 1 1 d .
H20A H 0.3611 0.0609 0.5186 0.029 Uiso 1 1 calc R
H20B H 0.2474 0.1344 0.5858 0.029 Uiso 1 1 calc R
C1 C 0.2242(4) 0.3372(4) 0.4355(4) 0.0205(10) Uani 1 1 d .
C8 C 0.3946(4) 0.8844(4) 0.0341(4) 0.0263(11) Uani 1 1 d .
H8A H 0.3137 0.9199 0.0497 0.032 Uiso 1 1 calc R
C4 C 0.1260(4) 0.5408(4) 0.3346(4) 0.0229(10) Uani 1 1 d .
H4A H 0.0530 0.5162 0.3685 0.027 Uiso 1 1 calc R
H4B H 0.1254 0.5904 0.2555 0.027 Uiso 1 1 calc R
C23 C 0.1134(4) 0.4400(4) 0.7914(4) 0.0218(10) Uani 1 1 d .
C22 C 0.2558(4) 0.2710(4) 0.7197(4) 0.0211(10) Uani 1 1 d .
C24 C 0.0344(4) 0.3801(4) 0.8805(4) 0.0260(10) Uani 1 1 d .
H24 H 0.0522 0.2964 0.9055 0.031 Uiso 1 1 calc R
C12 C 0.5155(4) 0.3379(4) 0.1464(4) 0.0254(11) Uani 1 1 d .
H12A H 0.4887 0.3697 0.0756 0.030 Uiso 1 1 calc R
H12B H 0.5650 0.2566 0.1518 0.030 Uiso 1 1 calc R
C5 C 0.1313(4) 0.6148(4) 0.4005(4) 0.0221(10) Uani 1 1 d .
H5A H 0.0666 0.6875 0.3924 0.026 Uiso 1 1 calc R
H5B H 0.1203 0.5690 0.4816 0.026 Uiso 1 1 calc R
C7 C 0.4465(4) 0.7879(4) 0.1159(4) 0.0231(10) Uani 1 1 d .
C18 C 0.8938(5) -0.1020(5) 0.5652(4) 0.0319(12) Uani 1 1 d .
H18 H 0.9306 -0.1787 0.6065 0.038 Uiso 1 1 calc R
C26 C -0.0948(5) 0.5705(5) 0.8958(4) 0.0331(12) Uani 1 1 d .
H26 H -0.1657 0.6143 0.9314 0.040 Uiso 1 1 calc R
C13 C 0.5873(4) 0.4151(5) 0.1421(4) 0.0279(11) Uani 1 1 d .
H13A H 0.6560 0.4120 0.0781 0.033 Uiso 1 1 calc R
H13B H 0.5401 0.4981 0.1286 0.033 Uiso 1 1 calc R
C17 C 0.9322(4) -0.0650(4) 0.4482(4) 0.0274(11) Uani 1 1 d .
H17 H 0.9945 -0.1161 0.4116 0.033 Uiso 1 1 calc R
C19 C 0.7527(4) 0.0774(5) 0.5619(4) 0.0320(12) Uani 1 1 d .
H19 H 0.6919 0.1273 0.6010 0.038 Uiso 1 1 calc R
C27 C 0.0830(5) 0.5641(4) 0.7614(4) 0.0320(12) Uani 1 1 d .
H27 H 0.1359 0.6049 0.7034 0.038 Uiso 1 1 calc R
C25 C -0.0701(4) 0.4471(4) 0.9306(4) 0.0280(11) Uani 1 1 d .
H25 H -0.1247 0.4086 0.9886 0.034 Uiso 1 1 calc R
C14 C 0.7061(4) 0.2700(5) 0.2766(4) 0.0307(12) Uani 1 1 d .
C11 C 0.5689(4) 0.7393(5) 0.0864(5) 0.0392(13) Uani 1 1 d .
H11A H 0.6038 0.6747 0.1417 0.047 Uiso 1 1 calc R
C9 C 0.4683(5) 0.9266(5) -0.0732(4) 0.0372(13) Uani 1 1 d .
H9 H 0.4364 0.9919 -0.1302 0.045 Uiso 1 1 calc R
C10 C 0.5862(5) 0.8727(5) -0.0944(5) 0.0427(14) Uani 1 1 d .
H10A H 0.6328 0.9018 -0.1669 0.051 Uiso 1 1 calc R
O10 O 0.5432(5) 0.5399(5) 0.3738(5) 0.0841(17) Uani 1 1 d .

loop_
_atom_site_aniso_label
_atom_site_aniso_U_11
_atom_site_aniso_U_22
_atom_site_aniso_U_33
_atom_site_aniso_U_23
_atom_site_aniso_U_13
_atom_site_aniso_U_12
S1 0.0145(7) 0.0134(7) 0.0124(7) -0.0039(6) -0.0020(6) -0.0040(6)
Mg1 0.0157(10) 0.0160(10) 0.0122(10) -0.0050(8) -0.0011(8) -0.0033(8)
O12 0.0202(16) 0.0217(16) 0.0147(15) -0.0052(13) -0.0029(12) -0.0052(13)
O13 0.0212(16) 0.0206(16) 0.0221(16) -0.0051(13) -0.0071(13) -0.0054(13)
O3 0.0267(18) 0.0292(19) 0.0202(17) -0.0027(15) -0.0063(14) -0.0013(14)
O1 0.0197(17) 0.0307(19) 0.0268(18) -0.0048(15) 0.0020(15) -0.0074(14)
O6 0.039(2) 0.0284(18) 0.0214(17) -0.0055(14) 0.0006(15) -0.0216(16)
O2 0.033(2) 0.0243(19) 0.0283(19) -0.0084(15) -0.0044(15) 0.0046(16)
O11 0.0248(17) 0.0233(17) 0.0229(17) -0.0099(14) -0.0072(14) 0.0022(14)
O4 0.0205(17) 0.0279(18) 0.0262(18) 0.0010(14) -0.0102(14) -0.0065(14)
O5 0.039(2) 0.085(3) 0.034(2) -0.042(2) -0.0163(18) 0.028(2)
O7 0.090(4) 0.092(4) 0.092(4) -0.035(3) -0.027(3) -0.025(3)
O8 0.071(4) 0.091(4) 0.095(4) -0.032(3) -0.017(3) -0.020(3)
O9 0.096(4) 0.071(4) 0.091(4) -0.024(3) -0.022(3) -0.018(3)
N3 0.023(2) 0.0177(19) 0.019(2) -0.0031(16) -0.0048(16) -0.0070(16)
N1 0.0168(19) 0.0204(19) 0.0185(19) -0.0056(16) -0.0048(15) -0.0015(15)
N5 0.021(2) 0.032(2) 0.023(2) 0.0030(18) -0.0138(17) -0.0094(17)
N8 0.024(2) 0.032(2) 0.019(2) -0.0157(17) -0.0039(16) -0.0012(17)
N10 0.026(2) 0.0195(19) 0.023(2) -0.0032(16) -0.0024(17) -0.0142(16)
N11 0.027(2) 0.023(2) 0.025(2) -0.0078(17) 0.0044(17) -0.0156(17)
N2 0.022(2) 0.020(2) 0.0159(19) -0.0070(16) -0.0021(15) -0.0037(16)
N4 0.021(2) 0.026(2) 0.019(2) -0.0027(17) -0.0098(16) -0.0032(16)
N7 0.025(2) 0.036(2) 0.019(2) -0.0119(18) -0.0035(17) -0.0030(18)
N9 0.036(3) 0.046(3) 0.027(2) -0.010(2) -0.013(2) -0.008(2)
N12 0.051(3) 0.030(2) 0.036(3) -0.014(2) -0.007(2) -0.010(2)
N6 0.032(3) 0.052(3) 0.060(3) -0.015(3) 0.006(2) -0.020(2)
O14 0.045(2) 0.035(2) 0.0239(18) -0.0113(15) -0.0072(16) -0.0130(17)
C21 0.024(2) 0.018(2) 0.022(2) -0.0023(19) -0.0071(19) -0.0053(19)
C16 0.022(2) 0.031(3) 0.025(2) -0.014(2) -0.004(2) -0.009(2)
C3 0.019(2) 0.025(2) 0.020(2) -0.008(2) -0.0063(19) -0.0053(19)
C2 0.024(2) 0.023(2) 0.021(2) -0.011(2) -0.0053(19) -0.001(2)
C15 0.017(2) 0.031(3) 0.023(2) -0.013(2) -0.0057(19) -0.007(2)
C6 0.018(2) 0.020(2) 0.023(2) -0.0030(19) -0.0111(19) -0.0018(18)
C20 0.031(3) 0.015(2) 0.023(2) -0.0016(19) -0.006(2) -0.0074(19)
C1 0.018(2) 0.020(2) 0.026(2) -0.010(2) -0.004(2) -0.0065(19)
C8 0.024(2) 0.026(3) 0.028(3) -0.005(2) -0.007(2) -0.008(2)
C4 0.013(2) 0.025(2) 0.026(2) -0.006(2) -0.0077(19) 0.0012(18)
C23 0.027(2) 0.025(2) 0.019(2) -0.0064(19) -0.0083(19) -0.012(2)
C22 0.026(2) 0.023(2) 0.016(2) -0.0020(19) -0.0046(19) -0.013(2)
C24 0.025(2) 0.025(2) 0.027(3) -0.006(2) -0.005(2) -0.007(2)
C12 0.024(2) 0.034(3) 0.014(2) -0.012(2) -0.0020(19) 0.001(2)
C5 0.013(2) 0.024(2) 0.023(2) -0.006(2) -0.0009(18) -0.0023(18)
C7 0.023(2) 0.020(2) 0.026(2) -0.004(2) -0.007(2) -0.0086(19)
C18 0.037(3) 0.030(3) 0.033(3) -0.010(2) -0.014(2) -0.009(2)
C26 0.033(3) 0.036(3) 0.033(3) -0.017(2) -0.008(2) -0.004(2)
C13 0.023(2) 0.041(3) 0.014(2) -0.008(2) -0.0036(19) -0.004(2)
C17 0.025(3) 0.030(3) 0.032(3) -0.017(2) -0.007(2) -0.003(2)
C19 0.027(3) 0.044(3) 0.025(3) -0.016(2) -0.005(2) -0.003(2)
C27 0.043(3) 0.028(3) 0.027(3) -0.010(2) -0.002(2) -0.016(2)
C25 0.021(2) 0.035(3) 0.029(3) -0.011(2) -0.005(2) -0.008(2)
C14 0.020(2) 0.046(3) 0.021(2) -0.014(2) -0.005(2) 0.001(2)
C11 0.026(3) 0.030(3) 0.053(4) -0.002(3) -0.012(3) -0.008(2)
C9 0.048(3) 0.038(3) 0.027(3) -0.004(2) -0.008(2) -0.019(3)
C10 0.039(3) 0.048(4) 0.041(3) -0.015(3) 0.008(3) -0.027(3)
O10 0.093(4) 0.084(4) 0.067(3) -0.017(3) -0.020(3) -0.020(3)

loop_
_atom_type_symbol
_atom_type_description
_atom_type_scat_dispersion_real
_atom_type_scat_dispersion_imag
_atom_type_scat_source
C C 0.0033 0.0016 'International Tables Vol C Tables 4.2.6.8 and 6.1.1.4'
H H 0.0000 0.0000 'International Tables Vol C Tables 4.2.6.8 and 6.1.1.4'
N N 0.0061 0.0033 'International Tables Vol C Tables 4.2.6.8 and 6.1.1.4'
O O 0.0106 0.0060 'International Tables Vol C Tables 4.2.6.8 and 6.1.1.4'
Mg Mg 0.0486 0.0363 'International Tables Vol C Tables 4.2.6.8 and 6.1.1.4'
S S 0.1246 0.1234 'International Tables Vol C Tables 4.2.6.8 and 6.1.1.4'

loop_
_geom_angle_atom_site_label_1
_geom_angle_atom_site_label_2
_geom_angle_atom_site_label_3
_geom_angle
_geom_angle_site_symmetry_1
_geom_angle_site_symmetry_3
O8 S1 O8 179.997(1) 2_666 .
O8 S1 O10 112.4(3) 2_666 .
O8 S1 O10 67.6(3) . .
O8 S1 O10 67.6(3) 2_666 2_666
O8 S1 O10 112.4(3) . 2_666
O10 S1 O10 179.999(1) . 2_666
O8 S1 O7 110.7(3) 2_666 2_666
O8 S1 O7 69.3(3) . 2_666
O10 S1 O7 108.2(3) . 2_666
O10 S1 O7 71.8(3) 2_666 2_666
O8 S1 O7 69.3(3) 2_666 .
O8 S1 O7 110.7(3) . .
O10 S1 O7 71.8(3) . .
O10 S1 O7 108.2(3) 2_666 .
O7 S1 O7 179.999(1) 2_666 .
O8 S1 O9 69.5(3) 2_666 .
O8 S1 O9 110.5(3) . .
O10 S1 O9 71.0(3) . .
O10 S1 O9 109.0(3) 2_666 .
O7 S1 O9 74.1(3) 2_666 .
O7 S1 O9 105.9(3) . .
O8 S1 O9 110.5(3) 2_666 2_666
O8 S1 O9 69.5(3) . 2_666
O10 S1 O9 109.0(3) . 2_666
O10 S1 O9 71.0(3) 2_666 2_666
O7 S1 O9 105.9(3) 2_666 2_666
O7 S1 O9 74.1(3) . 2_666
O9 S1 O9 180.0(3) . 2_666
O13 Mg1 O13 179.999(1) 2_775 .
O13 Mg1 O12 89.22(11) 2_775 .
O13 Mg1 O12 90.78(11) . .
O13 Mg1 O12 90.78(11) 2_775 2_775
O13 Mg1 O12 89.22(11) . 2_775
O12 Mg1 O12 179.999(1) . 2_775
O13 Mg1 O11 92.03(12) 2_775 .
O13 Mg1 O11 87.97(12) . .
O12 Mg1 O11 93.71(12) . .
O12 Mg1 O11 86.29(12) 2_775 .
O13 Mg1 O11 87.97(12) 2_775 2_775
O13 Mg1 O11 92.03(12) . 2_775
O12 Mg1 O11 86.29(12) . 2_775
O12 Mg1 O11 93.71(12) 2_775 2_775
O11 Mg1 O11 179.998(1) . 2_775
S1 O7 O8 53.4(3) . 2_666
S1 O7 O10 53.2(3) . .
O8 O7 O10 89.9(4) 2_666 .
S1 O7 O9 52.9(3) . 2_666
O8 O7 O9 87.6(4) 2_666 2_666
O10 O7 O9 85.8(4) . 2_666
S1 O8 O10 57.2(3) . .
S1 O8 O7 57.3(3) . 2_666
O10 O8 O7 94.2(4) . 2_666
S1 O8 O9 57.2(3) . 2_666
O10 O8 O9 94.6(4) . 2_666
O7 O8 O9 91.6(4) 2_666 2_666
S1 O9 O8 53.3(3) . 2_666
S1 O9 O10 53.6(3) . .
O8 O9 O10 90.3(4) 2_666 .
S1 O9 O7 53.0(3) . 2_666
O8 O9 O7 87.7(4) 2_666 2_666
O10 O9 O7 85.8(4) . 2_666
C1 N3 C2 124.2(4) . .
C1 N3 C20 118.3(4) . .
C2 N3 C20 117.4(4) . .
C3 N1 C1 124.4(4) . .
C3 N1 C4 118.2(4) . .
C1 N1 C4 117.4(4) . .
C6 N5 C7 125.7(4) . .
C14 N8 C15 123.9(4) . .
C22 N10 C21 121.3(4) . .
C22 N11 C23 126.6(4) . .
C2 N2 C3 124.4(4) . .
C2 N2 C12 118.3(4) . .
C3 N2 C12 117.2(4) . .
C6 N4 C5 121.2(4) . .
C14 N7 C13 120.2(4) . .
C19 N9 C18 117.4(4) . .
C26 N12 C27 118.4(4) . .
C10 N6 C11 116.8(5) . .
N10 C21 C20 112.8(4) . .
C17 C16 C15 118.5(4) . .
O3 C3 N2 121.8(4) . .
O3 C3 N1 122.6(4) . .
N2 C3 N1 115.6(4) . .
O2 C2 N2 122.6(4) . .
O2 C2 N3 121.7(4) . .
N2 C2 N3 115.7(4) . .
C19 C15 C16 117.6(4) . .
C19 C15 N8 118.0(4) . .
C16 C15 N8 124.4(4) . .
O4 C6 N4 123.2(4) . .
O4 C6 N5 123.1(4) . .
N4 C6 N5 113.7(4) . .
N3 C20 C21 112.8(4) . .
O1 C1 N3 122.5(4) . .
O1 C1 N1 121.8(4) . .
N3 C1 N1 115.7(4) . .
C7 C8 C9 117.5(5) . .
N1 C4 C5 112.4(3) . .
C27 C23 C24 117.5(4) . .
C27 C23 N11 117.0(4) . .
C24 C23 N11 125.4(4) . .
O6 C22 N10 122.0(4) . .
O6 C22 N11 123.7(4) . .
N10 C22 N11 114.3(4) . .
C25 C24 C23 118.7(5) . .
N2 C12 C13 111.7(4) . .
N4 C5 C4 113.4(4) . .
C8 C7 N5 124.4(4) . .
C8 C7 C11 118.0(4) . .
N5 C7 C11 117.7(4) . .
N9 C18 C17 122.6(5) . .
N12 C26 C25 121.4(5) . .
N7 C13 C12 112.3(4) . .
C18 C17 C16 120.5(5) . .
N9 C19 C15 123.4(5) . .
N12 C27 C23 123.3(5) . .
C26 C25 C24 120.6(5) . .
O5 C14 N7 123.0(4) . .
O5 C14 N8 122.8(5) . .
N7 C14 N8 114.2(4) . .
N6 C11 C7 124.2(5) . .
C10 C9 C8 120.3(5) . .
N6 C10 C9 123.2(5) . .
S1 O10 O8 55.2(3) . .
S1 O10 O9 55.4(3) . .
O8 O10 O9 92.4(4) . .
S1 O10 O7 55.0(3) . .
O8 O10 O7 91.9(4) . .
O9 O10 O7 87.5(4) . .

loop_
_geom_bond_atom_site_label_1
_geom_bond_atom_site_label_2
_geom_bond_distance
_geom_bond_site_symmetry_2
S1 O8 1.438(5) 2_666
S1 O8 1.438(5) .
S1 O10 1.473(5) .
S1 O10 1.473(5) 2_666
S1 O7 1.507(6) 2_666
S1 O7 1.507(6) .
S1 O9 1.506(6) .
S1 O9 1.506(6) 2_666
Mg1 O13 2.041(3) 2_775
Mg1 O13 2.041(3) .
Mg1 O12 2.089(3) .
Mg1 O12 2.089(3) 2_775
Mg1 O11 2.100(3) .
Mg1 O11 2.100(3) 2_775
O3 C3 1.209(5) .
O1 C1 1.205(5) .
O6 C22 1.231(5) .
O2 C2 1.209(5) .
O4 C6 1.237(5) .
O5 C14 1.220(6) .
O7 O8 1.676(8) 2_666
O7 O10 1.747(8) .
O7 O9 1.816(8) 2_666
O8 O10 1.620(8) .
O8 O7 1.676(8) 2_666
O8 O9 1.680(8) 2_666
O9 O8 1.680(8) 2_666
O9 O10 1.731(8) .
O9 O7 1.816(8) 2_666
N3 C1 1.388(6) .
N3 C2 1.388(6) .
N3 C20 1.477(5) .
N1 C3 1.389(6) .
N1 C1 1.382(6) .
N1 C4 1.468(5) .
N5 C6 1.373(6) .
N5 C7 1.413(6) .
N8 C14 1.377(6) .
N8 C15 1.402(6) .
N10 C22 1.345(6) .
N10 C21 1.456(6) .
N11 C22 1.371(6) .
N11 C23 1.413(6) .
N2 C2 1.386(6) .
N2 C3 1.384(6) .
N2 C12 1.468(5) .
N4 C6 1.345(6) .
N4 C5 1.447(6) .
N7 C14 1.346(6) .
N7 C13 1.454(6) .
N9 C19 1.335(7) .
N9 C18 1.349(7) .
N12 C26 1.335(7) .
N12 C27 1.347(7) .
N6 C10 1.339(8) .
N6 C11 1.333(7) .
C21 C20 1.503(6) .
C16 C17 1.366(7) .
C16 C15 1.395(6) .
C15 C19 1.402(7) .
C8 C7 1.381(6) .
C8 C9 1.400(7) .
C4 C5 1.515(6) .
C23 C27 1.380(7) .
C23 C24 1.394(6) .
C24 C25 1.372(7) .
C12 C13 1.512(7) .
C7 C11 1.400(7) .
C18 C17 1.364(7) .
C26 C25 1.373(7) .
C9 C10 1.360(8) .
